data_7134469
loop_
_publ_author_name
'Zheng, Tianyu'
'Jiang, Hao'
'Ma, Jiawei'
'Chen, Haochi'
'Shi, Zhuangzhi'
'Liang, Yong'

_publ_section_title
;
 Dispersion-controlled C6-selective C--H borylation of indoles
;
_journal_issue 45
_journal_name_full 'Chemical Communications'
_journal_page_first 8208
_journal_page_last 8211
_journal_paper_doi 10.1039/D5CC01554E
_journal_volume 61
_journal_year 2025
_chemical_formula_moiety 'C23 H37 B N O2 P'
_chemical_formula_sum 'C23 H37 B N O2 P'
_chemical_formula_weight 401.31
_chemical_name_systematic 1-(di-tert-butylphosphaneyl)-3-methyl-6-(4,4,5,5-tetramethyl-1,3,2-dioxaborolan-2-yl)-1H-indole
_space_group_crystal_system triclinic
_space_group_IT_number 2
_space_group_name_Hall '-P 1'
_space_group_name_H-M_alt 'P -1'
_atom_sites_solution_hydrogens geom
_atom_sites_solution_primary iterative
_audit_creation_date 2023-03-31
_audit_creation_method
;
Olex2 1.2
(compiled 2018.05.29 svn.r3508 for OlexSys, GUI svn.r5506)
;
_audit_update_record
;
2023-04-22 deposited with the CCDC.	2025-04-29 downloaded from the CCDC.
;
_cell_angle_alpha 80.546(2)
_cell_angle_beta 88.085(2)
_cell_angle_gamma 87.299(2)
_cell_formula_units_Z 2
_cell_length_a 7.7665(3)
_cell_length_b 11.5656(6)
_cell_length_c 13.5181(6)
_cell_measurement_reflns_used 3008
_cell_measurement_temperature 193.0
_cell_measurement_theta_max 26.83
_cell_measurement_theta_min 2.63
_cell_volume 1196.02(9)
_computing_cell_refinement 'SAINT V8.40B (?, 2016)'
_computing_data_reduction 'SAINT V8.40B (?, 2016)'
_computing_molecular_graphics 'Olex2 (Dolomanov et al., 2009)'
_computing_publication_material 'Olex2 (Dolomanov et al., 2009)'
_computing_structure_refinement 'ShelXL (Sheldrick, 2015)'
_computing_structure_solution 'olex2.solve (Bourhis et al., 2015)'
_diffrn_ambient_temperature 193.0
_diffrn_measured_fraction_theta_full 0.994
_diffrn_measured_fraction_theta_max 0.993
_diffrn_measurement_device_type 'Bruker APEX-II CCD'
_diffrn_measurement_method '\f and \w scans'
_diffrn_radiation_type MoK\a
_diffrn_radiation_wavelength 0.71073
_diffrn_reflns_av_R_equivalents 0.0450
_diffrn_reflns_av_unetI/netI 0.0701
_diffrn_reflns_Laue_measured_fraction_full 0.994
_diffrn_reflns_Laue_measured_fraction_max 0.993
_diffrn_reflns_limit_h_max 10
_diffrn_reflns_limit_h_min -10
_diffrn_reflns_limit_k_max 14
_diffrn_reflns_limit_k_min -14
_diffrn_reflns_limit_l_max 14
_diffrn_reflns_limit_l_min -17
_diffrn_reflns_number 11404
_diffrn_reflns_point_group_measured_fraction_full 0.994
_diffrn_reflns_point_group_measured_fraction_max 0.993
_diffrn_reflns_theta_full 25.242
_diffrn_reflns_theta_max 27.481
_diffrn_reflns_theta_min 2.533
_diffrn_standards_number 0
_exptl_absorpt_coefficient_mu 0.132
_exptl_absorpt_correction_T_max 0.7456
_exptl_absorpt_correction_T_min 0.6576
_exptl_absorpt_correction_type multi-scan
_exptl_absorpt_process_details
'SADABS-2016/2 (Bruker,2016/2) was used for absorption correction. wR2(int) was 0.0958 before and 0.0470 after correction. The Ratio of minimum to maximum transmission is 0.8820. The \l/2 correction factor is Not present.'
_exptl_crystal_colour 'clear light colourless'
_exptl_crystal_colour_lustre clear
_exptl_crystal_colour_modifier light
_exptl_crystal_colour_primary colourless
_exptl_crystal_density_diffrn 1.114
_exptl_crystal_description block
_exptl_crystal_F_000 436
_exptl_crystal_size_max 0.14
_exptl_crystal_size_mid 0.13
_exptl_crystal_size_min 0.11
_refine_diff_density_max 0.321
_refine_diff_density_min -0.221
_refine_diff_density_rms 0.049
_refine_ls_extinction_method none
_refine_ls_goodness_of_fit_ref 1.028
_refine_ls_hydrogen_treatment constr
_refine_ls_matrix_type full
_refine_ls_number_parameters 264
_refine_ls_number_reflns 5447
_refine_ls_number_restraints 0
_refine_ls_restrained_S_all 1.028
_refine_ls_R_factor_all 0.0974
_refine_ls_R_factor_gt 0.0564
_refine_ls_shift/su_max 0.001
_refine_ls_shift/su_mean 0.000
_refine_ls_structure_factor_coef Fsqd
_refine_ls_weighting_details 'w=1/[\s^2^(Fo^2^)+(0.0402P)^2^+0.6199P] where P=(Fo^2^+2Fc^2^)/3'
_refine_ls_weighting_scheme calc
_refine_ls_wR_factor_gt 0.1144
_refine_ls_wR_factor_ref 0.1338
_reflns_Friedel_coverage 0.000
_reflns_number_gt 3730
_reflns_number_total 5447
_reflns_threshold_expression 'I > 2\s(I)'
_cod_data_source_file d5cc01554e2.cif
_cod_data_source_block 1_a
_cod_depositor_comments 'Adding full bibliography for 7134469--7134470.cif.'
_cod_database_code 7134469
_shelx_shelxl_version_number 2018/1
_shelx_space_group_comment
;
The symmetry employed for this shelxl refinement is uniquely defined
by the following loop, which should always be used as a source of
symmetry information in preference to the above space-group names.
They are only intended as comments.
;
_shelx_estimated_absorpt_t_max 0.986
_shelx_estimated_absorpt_t_min 0.982
_olex2_refinement_description
;
1. Fixed Uiso
 At 1.2 times of:
  All C(H) groups
 At 1.5 times of:
  All C(H,H,H) groups
2.a Aromatic/amide H refined with riding coordinates:
 C1(H1), C4(H4), C8(H8), C3(H3)
2.b Idealised Me refined as rotating group:
 C9(H9A,H9B,H9C), C13(H13A,H13B,H13C), C15(H15A,H15B,H15C), C17(H17A,H17B,
 H17C), C16(H16A,H16B,H16C), C23(H23A,H23B,H23C), C22(H22A,H22B,H22C), C21(H21A,
 H21B,H21C), C12(H12A,H12B,H12C), C11(H11A,H11B,H11C), C20(H20A,H20B,H20C)
;
_olex2_submission_special_instructions 'No special instructions were received'

loop_
_space_group_symop_operation_xyz
'x, y, z'
'-x, -y, -z'

loop_
_atom_site_label
_atom_site_type_symbol
_atom_site_fract_x
_atom_site_fract_y
_atom_site_fract_z
_atom_site_U_iso_or_equiv
_atom_site_adp_type
_atom_site_occupancy
_atom_site_site_symmetry_order
_atom_site_calc_flag
_atom_site_refinement_flags_posn
_atom_site_refinement_flags_adp
_atom_site_refinement_flags_occupancy
_atom_site_disorder_assembly
_atom_site_disorder_group
P1 P 0.45447(7) 0.59847(5) 0.64267(4) 0.02756(15) Uani 1 1 d . . . . .
O2 O 1.0045(2) 0.15103(14) 0.87312(12) 0.0444(4) Uani 1 1 d . . . . .
O1 O 0.8396(2) 0.18214(14) 0.73505(12) 0.0430(4) Uani 1 1 d . . . . .
N1 N 0.5351(2) 0.60837(15) 0.75880(13) 0.0296(4) Uani 1 1 d . . . . .
C1 C 0.7050(3) 0.41466(18) 0.78296(16) 0.0277(5) Uani 1 1 d . . . . .
H1 H 0.675559 0.394111 0.720636 0.033 Uiso 1 1 calc R . . . .
C6 C 0.6434(3) 0.51958(18) 0.81020(16) 0.0268(5) Uani 1 1 d . . . . .
C2 C 0.8112(3) 0.33951(18) 0.84863(16) 0.0292(5) Uani 1 1 d . . . . .
C5 C 0.6828(3) 0.55192(18) 0.90237(15) 0.0268(5) Uani 1 1 d . . . . .
C4 C 0.7890(3) 0.47620(19) 0.96850(16) 0.0322(5) Uani 1 1 d . . . . .
H4 H 0.817532 0.496296 1.031156 0.039 Uiso 1 1 calc R . . . .
C7 C 0.5980(3) 0.66333(19) 0.90765(16) 0.0296(5) Uani 1 1 d . . . . .
C8 C 0.5113(3) 0.69346(19) 0.82129(16) 0.0318(5) Uani 1 1 d . . . . .
H8 H 0.442629 0.763803 0.805058 0.038 Uiso 1 1 calc R . . . .
C3 C 0.8512(3) 0.3724(2) 0.94100(17) 0.0333(5) Uani 1 1 d . . . . .
H3 H 0.923380 0.321242 0.985610 0.040 Uiso 1 1 calc R . . . .
C14 C 0.4895(3) 0.74729(19) 0.56704(17) 0.0338(5) Uani 1 1 d . . . . .
C10 C 0.2206(3) 0.5757(2) 0.67408(19) 0.0379(6) Uani 1 1 d . . . . .
C9 C 0.6011(3) 0.7311(2) 0.99304(17) 0.0384(6) Uani 1 1 d . . . . .
H9A H 0.544717 0.686996 1.052454 0.058 Uiso 1 1 calc GR . . . .
H9B H 0.539855 0.807248 0.974560 0.058 Uiso 1 1 calc GR . . . .
H9C H 0.720921 0.743410 1.007909 0.058 Uiso 1 1 calc GR . . . .
C13 C 0.1222(3) 0.6566(2) 0.7375(2) 0.0478(7) Uani 1 1 d . . . . .
H13A H 0.182469 0.655742 0.800162 0.072 Uiso 1 1 calc GR . . . .
H13B H 0.005323 0.629154 0.752783 0.072 Uiso 1 1 calc GR . . . .
H13C H 0.115821 0.736740 0.700067 0.072 Uiso 1 1 calc GR . . . .
C19 C 1.0640(3) 0.0634(2) 0.81168(19) 0.0456(6) Uani 1 1 d . . . . .
C18 C 0.9113(3) 0.0626(2) 0.7422(2) 0.0444(6) Uani 1 1 d . . . . .
C15 C 0.4589(4) 0.7350(2) 0.45801(19) 0.0536(7) Uani 1 1 d . . . . .
H15A H 0.525364 0.666233 0.441453 0.080 Uiso 1 1 calc GR . . . .
H15B H 0.495945 0.805509 0.413423 0.080 Uiso 1 1 calc GR . . . .
H15C H 0.335949 0.725299 0.449379 0.080 Uiso 1 1 calc GR . . . .
B1 B 0.8855(3) 0.2230(2) 0.8190(2) 0.0320(6) Uani 1 1 d . . . . .
C17 C 0.3809(4) 0.8529(2) 0.5915(2) 0.0521(7) Uani 1 1 d . . . . .
H17A H 0.258508 0.839410 0.584806 0.078 Uiso 1 1 calc GR . . . .
H17B H 0.412745 0.923304 0.544979 0.078 Uiso 1 1 calc GR . . . .
H17C H 0.401718 0.863726 0.660427 0.078 Uiso 1 1 calc GR . . . .
C16 C 0.6805(3) 0.7689(3) 0.5771(2) 0.0602(8) Uani 1 1 d . . . . .
H16A H 0.702136 0.777916 0.646330 0.090 Uiso 1 1 calc GR . . . .
H16B H 0.710987 0.840473 0.531637 0.090 Uiso 1 1 calc GR . . . .
H16C H 0.750634 0.702115 0.559628 0.090 Uiso 1 1 calc GR . . . .
C23 C 1.2253(4) 0.1114(3) 0.7541(3) 0.0731(10) Uani 1 1 d . . . . .
H23A H 1.193747 0.183426 0.708085 0.110 Uiso 1 1 calc GR . . . .
H23B H 1.276043 0.052885 0.715662 0.110 Uiso 1 1 calc GR . . . .
H23C H 1.309253 0.128760 0.801561 0.110 Uiso 1 1 calc GR . . . .
C22 C 1.1098(5) -0.0501(3) 0.8788(2) 0.0775(11) Uani 1 1 d . . . . .
H22A H 1.206146 -0.038830 0.920729 0.116 Uiso 1 1 calc GR . . . .
H22B H 1.143144 -0.110270 0.837707 0.116 Uiso 1 1 calc GR . . . .
H22C H 1.009769 -0.075264 0.921766 0.116 Uiso 1 1 calc GR . . . .
C21 C 0.9531(4) 0.0369(3) 0.6390(2) 0.0646(9) Uani 1 1 d . . . . .
H21A H 0.846549 0.039300 0.601734 0.097 Uiso 1 1 calc GR . . . .
H21B H 1.009936 -0.041219 0.643588 0.097 Uiso 1 1 calc GR . . . .
H21C H 1.030293 0.095765 0.603971 0.097 Uiso 1 1 calc GR . . . .
C12 C 0.2238(4) 0.4512(2) 0.7347(2) 0.0641(9) Uani 1 1 d . . . . .
H12A H 0.280625 0.396526 0.694504 0.096 Uiso 1 1 calc GR . . . .
H12B H 0.105376 0.427948 0.751856 0.096 Uiso 1 1 calc GR . . . .
H12C H 0.287311 0.449723 0.796307 0.096 Uiso 1 1 calc GR . . . .
C11 C 0.1270(4) 0.5758(3) 0.5766(2) 0.0698(10) Uani 1 1 d . . . . .
H11A H 0.113318 0.656445 0.540869 0.105 Uiso 1 1 calc GR . . . .
H11B H 0.013155 0.543160 0.591909 0.105 Uiso 1 1 calc GR . . . .
H11C H 0.194308 0.527975 0.534501 0.105 Uiso 1 1 calc GR . . . .
C20 C 0.7707(4) -0.0177(3) 0.7920(3) 0.0813(11) Uani 1 1 d . . . . .
H20A H 0.745564 -0.001582 0.860055 0.122 Uiso 1 1 calc GR . . . .
H20B H 0.810632 -0.099808 0.795094 0.122 Uiso 1 1 calc GR . . . .
H20C H 0.665917 -0.002950 0.752609 0.122 Uiso 1 1 calc GR . . . .

loop_
_atom_site_aniso_label
_atom_site_aniso_U_11
_atom_site_aniso_U_22
_atom_site_aniso_U_33
_atom_site_aniso_U_23
_atom_site_aniso_U_13
_atom_site_aniso_U_12
P1 0.0312(3) 0.0243(3) 0.0278(3) -0.0063(2) -0.0033(2) 0.0020(2)
O2 0.0596(11) 0.0336(9) 0.0402(10) -0.0109(8) -0.0113(8) 0.0199(8)
O1 0.0499(10) 0.0343(9) 0.0463(10) -0.0139(8) -0.0121(8) 0.0151(8)
N1 0.0369(10) 0.0240(9) 0.0289(10) -0.0075(7) -0.0060(8) 0.0056(8)
C1 0.0302(11) 0.0271(11) 0.0263(11) -0.0055(9) -0.0009(9) -0.0016(9)
C6 0.0249(10) 0.0251(11) 0.0295(11) -0.0018(9) -0.0013(9) -0.0006(8)
C2 0.0273(11) 0.0258(11) 0.0332(12) -0.0017(9) 0.0023(9) 0.0002(9)
C5 0.0260(11) 0.0260(11) 0.0290(11) -0.0062(9) 0.0001(9) -0.0021(8)
C4 0.0349(12) 0.0351(12) 0.0268(11) -0.0049(10) -0.0052(9) -0.0006(10)
C7 0.0315(11) 0.0280(11) 0.0303(12) -0.0081(9) 0.0005(9) -0.0029(9)
C8 0.0373(12) 0.0255(11) 0.0334(12) -0.0085(9) -0.0009(10) 0.0042(9)
C3 0.0328(12) 0.0329(12) 0.0328(12) -0.0025(10) -0.0042(10) 0.0048(10)
C14 0.0399(13) 0.0278(12) 0.0322(12) -0.0017(9) 0.0015(10) 0.0009(10)
C10 0.0316(12) 0.0392(14) 0.0451(14) -0.0124(11) 0.0009(11) -0.0057(10)
C9 0.0469(14) 0.0350(13) 0.0359(13) -0.0146(10) -0.0027(11) 0.0037(11)
C13 0.0344(13) 0.0498(16) 0.0607(18) -0.0162(13) 0.0083(12) -0.0005(11)
C19 0.0578(16) 0.0352(14) 0.0442(15) -0.0112(11) -0.0075(13) 0.0158(12)
C18 0.0536(15) 0.0289(13) 0.0518(16) -0.0117(11) -0.0040(13) 0.0087(11)
C15 0.077(2) 0.0470(16) 0.0339(14) -0.0019(12) 0.0016(13) 0.0080(14)
B1 0.0325(13) 0.0300(13) 0.0327(14) -0.0038(11) 0.0012(11) -0.0004(11)
C17 0.078(2) 0.0270(13) 0.0479(16) -0.0002(11) 0.0061(14) 0.0094(13)
C16 0.0514(17) 0.0522(18) 0.074(2) 0.0030(15) 0.0064(15) -0.0180(14)
C23 0.0476(17) 0.066(2) 0.112(3) -0.041(2) 0.0130(18) 0.0055(15)
C22 0.128(3) 0.0433(18) 0.058(2) -0.0094(15) -0.023(2) 0.0443(19)
C21 0.092(2) 0.0531(18) 0.0521(18) -0.0227(14) -0.0146(16) 0.0232(16)
C12 0.0552(17) 0.0399(16) 0.095(2) -0.0065(16) 0.0252(17) -0.0138(13)
C11 0.0408(16) 0.109(3) 0.071(2) -0.043(2) -0.0109(15) -0.0089(17)
C20 0.075(2) 0.054(2) 0.121(3) -0.031(2) 0.019(2) -0.0222(17)

loop_
_atom_type_symbol
_atom_type_description
_atom_type_scat_dispersion_real
_atom_type_scat_dispersion_imag
_atom_type_scat_source
C C 0.0033 0.0016 'International Tables Vol C Tables 4.2.6.8 and 6.1.1.4'
H H 0.0000 0.0000 'International Tables Vol C Tables 4.2.6.8 and 6.1.1.4'
B B 0.0013 0.0007 'International Tables Vol C Tables 4.2.6.8 and 6.1.1.4'
N N 0.0061 0.0033 'International Tables Vol C Tables 4.2.6.8 and 6.1.1.4'
O O 0.0106 0.0060 'International Tables Vol C Tables 4.2.6.8 and 6.1.1.4'
P P 0.1023 0.0942 'International Tables Vol C Tables 4.2.6.8 and 6.1.1.4'

loop_
_geom_angle_atom_site_label_1
_geom_angle_atom_site_label_2
_geom_angle_atom_site_label_3
_geom_angle
_geom_angle_site_symmetry_1
_geom_angle_site_symmetry_3
_geom_angle_publ_flag
N1 P1 C14 103.65(10) . . ?
N1 P1 C10 101.83(10) . . ?
C10 P1 C14 111.74(11) . . ?
B1 O2 C19 106.85(18) . . ?
B1 O1 C18 107.10(18) . . ?
C6 N1 P1 121.81(14) . . ?
C8 N1 P1 132.17(15) . . ?
C8 N1 C6 106.01(17) . . ?
C6 C1 C2 118.9(2) . . ?
N1 C6 C5 108.13(18) . . ?
C1 C6 N1 129.89(19) . . ?
C1 C6 C5 121.96(19) . . ?
C1 C2 C3 119.0(2) . . ?
C1 C2 B1 120.0(2) . . ?
C3 C2 B1 121.0(2) . . ?
C6 C5 C7 107.89(18) . . ?
C4 C5 C6 119.10(19) . . ?
C4 C5 C7 133.0(2) . . ?
C3 C4 C5 118.9(2) . . ?
C5 C7 C9 126.69(19) . . ?
C8 C7 C5 106.14(18) . . ?
C8 C7 C9 127.2(2) . . ?
C7 C8 N1 111.82(19) . . ?
C4 C3 C2 122.2(2) . . ?
C15 C14 P1 105.69(16) . . ?
C17 C14 P1 119.27(17) . . ?
C17 C14 C15 108.3(2) . . ?
C17 C14 C16 109.3(2) . . ?
C16 C14 P1 105.45(16) . . ?
C16 C14 C15 108.4(2) . . ?
C13 C10 P1 119.19(16) . . ?
C13 C10 C12 107.5(2) . . ?
C12 C10 P1 102.47(16) . . ?
C11 C10 P1 108.29(18) . . ?
C11 C10 C13 109.8(2) . . ?
C11 C10 C12 108.9(2) . . ?
O2 C19 C18 102.16(19) . . ?
O2 C19 C23 106.2(2) . . ?
O2 C19 C22 109.3(2) . . ?
C23 C19 C18 112.1(2) . . ?
C22 C19 C18 116.5(2) . . ?
C22 C19 C23 109.8(3) . . ?
O1 C18 C19 102.09(18) . . ?
O1 C18 C21 109.2(2) . . ?
O1 C18 C20 106.4(2) . . ?
C21 C18 C19 116.8(2) . . ?
C21 C18 C20 109.9(2) . . ?
C20 C18 C19 111.8(2) . . ?
O2 B1 O1 112.8(2) . . ?
O2 B1 C2 123.8(2) . . ?
O1 B1 C2 123.4(2) . . ?

loop_
_geom_bond_atom_site_label_1
_geom_bond_atom_site_label_2
_geom_bond_distance
_geom_bond_site_symmetry_2
_geom_bond_publ_flag
P1 N1 1.7323(18) . ?
P1 C14 1.879(2) . ?
P1 C10 1.873(2) . ?
O2 C19 1.462(3) . ?
O2 B1 1.362(3) . ?
O1 C18 1.456(3) . ?
O1 B1 1.362(3) . ?
N1 C6 1.403(3) . ?
N1 C8 1.401(3) . ?
C1 C6 1.385(3) . ?
C1 C2 1.397(3) . ?
C6 C5 1.405(3) . ?
C2 C3 1.412(3) . ?
C2 B1 1.549(3) . ?
C5 C4 1.404(3) . ?
C5 C7 1.431(3) . ?
C4 C3 1.375(3) . ?
C7 C8 1.354(3) . ?
C7 C9 1.500(3) . ?
C14 C15 1.531(3) . ?
C14 C17 1.526(3) . ?
C14 C16 1.530(3) . ?
C10 C13 1.532(3) . ?
C10 C12 1.534(4) . ?
C10 C11 1.525(3) . ?
C19 C18 1.539(4) . ?
C19 C23 1.530(4) . ?
C19 C22 1.503(4) . ?
C18 C21 1.496(4) . ?
C18 C20 1.532(4) . ?
